data_7228500
loop_
_publ_author_name
'Li, Wei'
'Zhang, Jun-Sheng'
'Huang, Jia-Luo'
'Jiang, Min-Hong'
'Xu, You-Kai'
'Ahmed, Abrar'
'Yin, Sheng'
'Tang, Gui-Hua'

_publ_section_title
;
 New prenylated coumarins from the stems of Toddalia asiatica
;
_journal_issue 49
_journal_name_full 'RSC Adv.'
_journal_page_first 31061
_journal_paper_doi 10.1039/C7RA04794K
_journal_volume 7
_journal_year 2017
_chemical_absolute_configuration unk
_chemical_formula_moiety 'C16 H16 O6'
_chemical_formula_sum 'C16 H16 O6'
_chemical_formula_weight 304.30
_space_group_crystal_system monoclinic
_space_group_IT_number 4
_space_group_name_Hall 'P 2yb'
_space_group_name_H-M_alt 'P 1 21 1'
_symmetry_Int_Tables_number 4
_symmetry_space_group_name_Hall 'P 2yb'
_symmetry_space_group_name_H-M 'P 1 21 1'
_atom_sites_solution_primary direct
_audit_creation_date 2017-04-20
_audit_creation_method
;
Olex2 1.2
(compiled 2017.03.28 svn.r3405 for OlexSys, GUI svn.r5335)
;
_audit_update_record
;
2017-04-20 deposited with the CCDC.
2017-06-08 downloaded from the CCDC.
;
_cell_angle_alpha 90
_cell_angle_beta 91.4239(7)
_cell_angle_gamma 90
_cell_formula_units_Z 4
_cell_length_a 8.9452(1)
_cell_length_b 7.6683(1)
_cell_length_c 19.8154(1)
_cell_measurement_reflns_used 16281
_cell_measurement_temperature 100
_cell_measurement_theta_max 72.2090
_cell_measurement_theta_min 2.2570
_cell_volume 1358.81(2)
_computing_cell_refinement 'CrysAlisPro 1.171.38.41 (Rigaku OD, 2015)'
_computing_data_collection 'CrysAlisPro 1.171.38.41 (Rigaku OD, 2015)'
_computing_data_reduction 'CrysAlisPro 1.171.38.41 (Rigaku OD, 2015)'
_computing_molecular_graphics 'Olex2 (Dolomanov et al., 2009)'
_computing_publication_material 'Olex2 (Dolomanov et al., 2009)'
_computing_structure_refinement 'olex2.refine (Bourhis et al., 2015)'
_computing_structure_solution 'XS (Sheldrick, 2008)'
_diffrn_ambient_temperature 100
_diffrn_detector 'CCD plate'
_diffrn_detector_area_resol_mean 8.2417
_diffrn_detector_type Onyx
_diffrn_measured_fraction_theta_full 0.9907
_diffrn_measured_fraction_theta_max 0.9907
_diffrn_measurement_details
;
List of Runs (angles in degrees, time in seconds):

  # Type    Start    End  Width  t~exp~   \w     \q     \k     \f   Frames
#--------------------------------------------------------------------------
  1  \w   -118.00 -73.00   1.00    3.00    --  -44.40-125.00 150.00   45
  2  \w   -126.00 -79.00   1.00    3.00    --  -44.40 -99.00 150.00   47
  3  \w     73.00 118.00   1.00    3.00    --   44.40 125.00  30.00   45
  4  \w    -25.00  70.00   1.00    3.00    --   44.40 -57.00 -30.00   95
  5  \w     19.00 114.00   1.00    3.00    --   44.40  57.00 -90.00   95
  6  \w    -25.00  70.00   1.00    3.00    --   44.40 -57.00 120.00   95
  7  \w   -122.00 -16.00   1.00    5.00    --  -90.00  77.00 -90.00  106
  8  \w     68.00 174.00   1.00    5.00    --  100.00  77.00 -90.00  106
  9  \w     26.00 121.00   1.00    5.00    --  100.00-125.00-150.00   95
 10  \w     76.00 171.00   1.00    5.00    --  100.00  45.00  60.00   95
 11  \w     27.00 130.00   1.00    5.00    --  100.00-143.00  22.00  103
 12  \w     21.00 139.00   1.00    5.00    --  100.00 -15.00-150.00  118
 13  \w     17.00 109.00   1.00    5.00    --  100.00 -94.00 -60.00   92
 14  \w     17.00 109.00   1.00    5.00    --  100.00 -94.00-150.00   92
 15  \w     73.00 174.00   1.00    5.00    --  100.00 125.00-150.00  101
 16  \w     73.00 174.00   1.00    5.00    --  100.00 125.00  60.00  101
 17  \w     17.00 109.00   1.00    5.00    --  100.00 -94.00 120.00   92
 18  \w     68.00 174.00   1.00    5.00    --  100.00  77.00  60.00  106
 19  \w     27.00 127.00   1.00    5.00    --  100.00 -30.00  30.00  100
 20  \w     26.00 132.00   1.00    5.00    --  100.00 -77.00-120.00  106
 21  \w     30.00 127.00   1.00    5.00    --  100.00 -61.00-120.00   97
 22  \w     73.00 174.00   1.00    5.00    --  100.00 125.00-120.00  101
 23  \w     26.00 121.00   1.00    5.00    --  100.00-125.00-120.00   95
 24  \w     17.00 109.00   1.00    5.00    --  100.00 -94.00  60.00   92
 25  \w     68.00 174.00   1.00    5.00    --  100.00  77.00-180.00  106
 26  \w     26.00 132.00   1.00    5.00    --  100.00 -77.00-150.00  106
 27  \w     36.00  77.00   1.00    5.00    --  100.00 -94.00   0.00   41
 28  \w     81.00 107.00   1.00    5.00    --  100.00  45.00 -90.00   26
 29  \w     54.00  94.00   1.00    5.00    --  100.00 -45.00  90.00   40
 30  \w     64.00 121.00   1.00    5.00    --  100.00-125.00  90.00   57
;
_diffrn_measurement_device 'four-circle diffractometer'
_diffrn_measurement_device_type 'Xcalibur, Onyx, Nova'
_diffrn_measurement_method '\w scans'
_diffrn_orient_matrix_type 'CrysAlisPro convention (1999,Acta A55,543-557)'
_diffrn_orient_matrix_UB_11 0.0553836000
_diffrn_orient_matrix_UB_12 -0.1304695000
_diffrn_orient_matrix_UB_13 -0.0529868000
_diffrn_orient_matrix_UB_21 -0.0348082000
_diffrn_orient_matrix_UB_22 -0.1523496000
_diffrn_orient_matrix_UB_23 0.0477876000
_diffrn_orient_matrix_UB_31 -0.1593219000
_diffrn_orient_matrix_UB_32 -0.0119886000
_diffrn_orient_matrix_UB_33 -0.0309482000
_diffrn_radiation_monochromator mirror
_diffrn_radiation_probe x-ray
_diffrn_radiation_type 'Cu K\a'
_diffrn_radiation_wavelength 1.54184
_diffrn_reflns_av_R_equivalents 0.0276
_diffrn_reflns_av_unetI/netI 0.0180
_diffrn_reflns_limit_h_max 10
_diffrn_reflns_limit_h_min -11
_diffrn_reflns_limit_k_max 9
_diffrn_reflns_limit_k_min -9
_diffrn_reflns_limit_l_max 23
_diffrn_reflns_limit_l_min -24
_diffrn_reflns_number 25805
_diffrn_reflns_theta_full 72.3498
_diffrn_reflns_theta_max 72.35
_diffrn_reflns_theta_min 2.23
_diffrn_source 'micro-focus sealed X-ray tube'
_diffrn_source_type 'Nova (Cu) X-ray Source'
_exptl_absorpt_coefficient_mu 0.963
_exptl_absorpt_correction_T_max 1.00000
_exptl_absorpt_correction_T_min 0.14931
_exptl_absorpt_correction_type multi-scan
_exptl_absorpt_process_details
;
CrysAlisPro 1.171.38.41 (Rigaku Oxford Diffraction, 2015)
Empirical absorption correction using spherical harmonics,
 implemented in SCALE3 ABSPACK scaling algorithm.
;
_exptl_crystal_colour colourless
_exptl_crystal_colour_primary colourless
_exptl_crystal_density_diffrn 1.4874
_exptl_crystal_description block
_exptl_crystal_F_000 642.4194
_exptl_crystal_size_max 0.4
_exptl_crystal_size_mid 0.2
_exptl_crystal_size_min 0.1
_refine_diff_density_max 0.4188
_refine_diff_density_min -0.2004
_refine_diff_density_rms 0.0441
_refine_ls_abs_structure_details 'Flack, H. D. (1983). Acta Cryst. A39, 876-881.'
_refine_ls_abs_structure_Flack 0.42(19)
_refine_ls_d_res_high 0.8090
_refine_ls_d_res_low 19.8093
_refine_ls_goodness_of_fit_ref 1.0627
_refine_ls_hydrogen_treatment constr
_refine_ls_matrix_type full
_refine_ls_number_constraints 50
_refine_ls_number_parameters 403
_refine_ls_number_reflns 5326
_refine_ls_number_restraints 1
_refine_ls_restrained_S_all 1.0627
_refine_ls_R_factor_all 0.0378
_refine_ls_R_factor_gt 0.0366
_refine_ls_shift/su_max 0.0051
_refine_ls_shift/su_mean 0.0013
_refine_ls_structure_factor_coef Fsqd
_refine_ls_weighting_details 'w=1/[\s^2^(Fo^2^)+(0.0516P)^2^+0.5215P] where P=(Fo^2^+2Fc^2^)/3'
_refine_ls_weighting_scheme calc
_refine_ls_wR_factor_gt 0.0966
_refine_ls_wR_factor_ref 0.0979
_reflns_Friedel_coverage 0.989
_reflns_limit_h_max 11
_reflns_limit_h_min -11
_reflns_limit_k_max 9
_reflns_limit_k_min -9
_reflns_limit_l_max 24
_reflns_limit_l_min -24
_reflns_number_gt 5084
_reflns_number_total 5326
_reflns_threshold_expression I>=2u(I)
_cod_data_source_file c7ra04794k2.cif
_cod_data_source_block lw_yflzx-7_160922_2
_cod_original_sg_symbol_Hall ' P 2yb'
_cod_database_code 7228500
_reflns_odcompleteness_completeness 99.34
_reflns_odcompleteness_iscentric 1
_reflns_odcompleteness_theta 71.98
_olex2_refinement_description
;
1. Fixed Uiso
 At 1.2 times of:
  All C(H) groups, All C(H,H) groups
 At 1.5 times of:
  All C(H,H,H) groups
2.a Ternary CH refined with riding coordinates:
 C26(H26), C34(H34), C39(H39), C41(H41)
2.b Secondary CH2 refined with riding coordinates:
 C25(H25b,H25a), C40(H40a,H40b)
2.c Aromatic/amide H refined with riding coordinates:
 C6(H6), C8(H8), C18(H18), C28(H28), C33(H33), C35(H35)
2.d Idealised Me refined as rotating group:
 C19(H19a,H19b,H19c), C20(H20a,H20b,H20c), C29(H29a,H29b,H29c), C30(H30a,H30b,
 H30c), C38(H38a,H38b,H38c), C2(H2a,H2b,H2c)
;
_olex2_submission_special_instructions 'No special instructions were received'
_oxdiff_exptl_absorpt_empirical_details
;
Empirical correction (ABSPACK) includes:
- Absorption correction using spherical harmonics
- Frame scaling
;
_oxdiff_exptl_absorpt_empirical_full_max 5.869
_oxdiff_exptl_absorpt_empirical_full_min 0.564

loop_
_space_group_symop_id
_space_group_symop_operation_xyz
1 x,y,z
2 -x,y+1/2,-z

loop_
_atom_site_label
_atom_site_type_symbol
_atom_site_fract_x
_atom_site_fract_y
_atom_site_fract_z
_atom_site_U_iso_or_equiv
_atom_site_adp_type
_atom_site_occupancy
_atom_site_refinement_flags_posn
O1 O 0.43455(17) 0.0255(2) 0.37454(8) 0.0175(4) Uani 1.000000 .
O2 O 0.56509(17) -0.1575(2) 0.12441(8) 0.0182(4) Uani 1.000000 .
C3 C 0.4816(2) 0.2337(3) 0.21085(12) 0.0176(5) Uani 1.000000 .
C4 C 0.4025(2) 0.1037(4) 0.31372(13) 0.0157(5) Uani 1.000000 .
O5 O 0.07268(15) 0.2344(3) 0.22097(7) 0.0216(4) Uani 1.000000 .
C6 C 0.3330(2) 0.2606(3) 0.19155(12) 0.0176(5) Uani 1.000000 .
H6 H 0.3079(2) 0.3114(3) 0.14904(12) 0.0211(6) Uiso 1.000000 R
O7 O 0.92643(15) -0.3705(2) 0.27901(7) 0.0210(4) Uani 1.000000 .
C8 C 0.7006(2) 0.0450(3) 0.35574(11) 0.0184(5) Uani 1.000000 .
H8 H 0.8013(2) 0.0273(3) 0.37050(11) 0.0221(6) Uiso 1.000000 R
C9 C 0.4794(2) -0.2861(3) 0.22737(12) 0.0173(5) Uani 1.000000 .
O10 O 0.60092(18) 0.2825(3) 0.17259(9) 0.0227(4) Uani 1.000000 .
C11 C 0.5784(2) -0.0112(3) 0.39886(10) 0.0158(5) Uani 1.000000 .
O12 O 0.01214(15) -0.1176(3) 0.42209(8) 0.0233(4) Uani 1.000000 .
O13 O 0.40915(16) -0.0488(3) 0.04769(7) 0.0237(4) Uani 1.000000 .
O14 O 0.98609(16) -0.0167(3) 0.07746(7) 0.0252(4) Uani 1.000000 .
C15 C 0.2205(2) 0.2113(3) 0.23600(10) 0.0166(5) Uani 1.000000 .
O16 O 0.40175(17) -0.4136(3) 0.32723(8) 0.0201(4) Uani 1.000000 .
O17 O 0.59072(16) -0.0819(3) 0.45239(8) 0.0245(4) Uani 1.000000 .
C18 C 0.6723(2) 0.1205(3) 0.29625(12) 0.0161(5) Uani 1.000000 .
H18 H 0.7533(2) 0.1525(3) 0.26873(12) 0.0193(6) Uiso 1.000000 R
C19 C 0.2272(2) -0.1860(4) 0.50221(11) 0.0257(6) Uani 1.000000 .
H19a H 0.1881(15) -0.1602(15) 0.54689(17) 0.0386(9) Uiso 1.000000 GR
H19b H 0.2027(15) -0.3066(4) 0.4899(5) 0.0386(9) Uiso 1.000000 GR
H19c H 0.3360(3) -0.1708(16) 0.5033(6) 0.0386(9) Uiso 1.000000 GR
C20 C 0.5682(3) 0.3573(4) 0.10828(13) 0.0243(5) Uani 1.000000 .
H20a H 0.5107(18) 0.2740(10) 0.0805(3) 0.0365(8) Uiso 1.000000 GR
H20b H 0.5096(18) 0.4640(13) 0.11394(15) 0.0365(8) Uiso 1.000000 GR
H20c H 0.6618(3) 0.385(2) 0.0860(4) 0.0365(8) Uiso 1.000000 GR
O21 O 0.11699(19) 0.2078(2) 0.39919(9) 0.0262(4) Uani 1.000000 .
C22 C 0.1571(2) -0.0625(3) 0.45043(12) 0.0202(5) Uani 1.000000 .
C23 C 0.7467(2) -0.2629(3) 0.20235(10) 0.0164(5) Uani 1.000000 .
C24 C 0.2525(2) 0.1286(3) 0.29796(10) 0.0177(5) Uani 1.000000 .
C25 C 0.1622(3) 0.1253(4) 0.46297(12) 0.0232(6) Uani 1.000000 .
H25b H 0.2646(3) 0.1619(4) 0.47682(12) 0.0279(7) Uiso 1.000000 R
H25a H 0.0929(3) 0.1576(4) 0.49907(12) 0.0279(7) Uiso 1.000000 R
C26 C 0.1426(2) -0.0944(3) 0.37879(13) 0.0211(5) Uani 1.000000 .
H26 H 0.1928(2) -0.1952(3) 0.35669(13) 0.0254(6) Uiso 1.000000 R
C27 C 0.5204(2) 0.1547(3) 0.27259(12) 0.0167(5) Uani 1.000000 .
C28 C 0.3011(2) -0.1772(4) 0.14389(11) 0.0225(5) Uani 1.000000 .
H28 H 0.2005(2) -0.1571(4) 0.12951(11) 0.0271(6) Uiso 1.000000 R
C29 C 0.0324(2) 0.3488(4) 0.16466(11) 0.0227(5) Uani 1.000000 .
H29a H 0.0612(18) 0.2940(11) 0.12223(12) 0.0341(8) Uiso 1.000000 GR
H29b H -0.0758(4) 0.3689(19) 0.1638(6) 0.0341(8) Uiso 1.000000 GR
H29c H 0.0847(16) 0.4604(9) 0.1701(5) 0.0341(8) Uiso 1.000000 GR
C30 C 0.9665(2) -0.4772(4) 0.33457(10) 0.0199(5) Uani 1.000000 .
H30a H 0.9112(14) -0.5874(10) 0.3315(4) 0.0299(7) Uiso 1.000000 GR
H30b H 1.0741(4) -0.5010(19) 0.3343(5) 0.0299(7) Uiso 1.000000 GR
H30c H 0.9419(17) -0.4174(10) 0.37657(10) 0.0299(7) Uiso 1.000000 GR
O31 O 0.8820(2) -0.3415(3) 0.09955(8) 0.0275(4) Uani 1.000000 .
C32 C 0.5948(2) -0.2355(3) 0.18609(13) 0.0163(5) Uani 1.000000 .
C33 C 0.6665(3) -0.3959(3) 0.30773(12) 0.0191(5) Uani 1.000000 .
H33 H 0.6923(3) -0.4505(3) 0.34946(12) 0.0229(6) Uiso 1.000000 R
C34 C 0.8716(2) -0.2127(4) 0.15453(11) 0.0213(5) Uani 1.000000 .
H34 H 0.9682(2) -0.2154(4) 0.18101(11) 0.0256(6) Uiso 1.000000 R
C35 C 0.3298(3) -0.2569(4) 0.20435(13) 0.0215(5) Uani 1.000000 .
H35 H 0.2491(3) -0.2932(4) 0.23130(13) 0.0258(6) Uiso 1.000000 R
C36 C 0.4195(2) -0.1237(4) 0.10202(11) 0.0205(5) Uani 1.000000 .
C37 C 0.5175(2) -0.3681(3) 0.28970(11) 0.0176(5) Uani 1.000000 .
C38 C 0.7731(2) 0.0530(4) -0.00223(11) 0.0249(6) Uani 1.000000 .
H38a H 0.7819(16) 0.1720(5) 0.0155(4) 0.0374(9) Uiso 1.000000 GR
H38b H 0.8234(12) 0.0457(16) -0.0455(3) 0.0374(9) Uiso 1.000000 GR
H38c H 0.6673(5) 0.0231(14) -0.0088(6) 0.0374(9) Uiso 1.000000 GR
C39 C 0.8620(2) -0.0452(4) 0.11997(11) 0.0200(5) Uani 1.000000 .
H39 H 0.8129(2) 0.0560(4) 0.14224(11) 0.0240(6) Uiso 1.000000 R
C40 C 0.8353(3) -0.2673(3) 0.03721(14) 0.0253(6) Uani 1.000000 .
H40a H 0.9015(3) -0.3055(3) 0.00076(14) 0.0303(7) Uiso 1.000000 R
H40b H 0.7316(3) -0.3034(3) 0.02542(14) 0.0303(7) Uiso 1.000000 R
C41 C 0.1293(2) 0.0857(3) 0.34476(10) 0.0177(5) Uani 1.000000 .
H41 H 0.0331(2) 0.0881(3) 0.31800(10) 0.0212(6) Uiso 1.000000 R
C1 C 0.7788(2) -0.3431(3) 0.26417(11) 0.0181(5) Uani 1.000000 .
C0aa C 0.8439(2) -0.0702(3) 0.04622(11) 0.0163(5) Uani 1.000000 .
C2 C 0.4327(3) -0.4944(4) 0.39246(12) 0.0203(5) Uani 1.000000 .
H2a H 0.5022(15) -0.5919(14) 0.38694(17) 0.0304(8) Uiso 1.000000 GR
H2b H 0.4775(18) -0.4082(7) 0.4233(3) 0.0304(8) Uiso 1.000000 GR
H2c H 0.3392(4) -0.538(2) 0.4111(4) 0.0304(8) Uiso 1.000000 GR

loop_
_atom_site_aniso_label
_atom_site_aniso_U_11
_atom_site_aniso_U_22
_atom_site_aniso_U_33
_atom_site_aniso_U_12
_atom_site_aniso_U_13
_atom_site_aniso_U_23
O1 0.0132(6) 0.0236(9) 0.0155(8) 0.0028(7) -0.0025(5) 0.0041(8)
O2 0.0134(7) 0.0211(9) 0.0201(8) -0.0008(7) 0.0008(6) 0.0022(8)
C3 0.0139(9) 0.0172(12) 0.0222(11) -0.0040(9) 0.0083(8) -0.0046(10)
C4 0.0155(10) 0.0148(12) 0.0168(10) -0.0001(10) 0.0022(7) -0.0008(10)
O5 0.0149(6) 0.0299(11) 0.0199(7) 0.0006(8) -0.0018(5) 0.0062(8)
C6 0.0145(9) 0.0233(14) 0.0152(11) 0.0015(10) 0.0018(8) -0.0009(10)
O7 0.0133(6) 0.0265(11) 0.0230(7) 0.0033(7) -0.0000(5) 0.0078(8)
C8 0.0097(8) 0.0190(13) 0.0265(10) 0.0009(10) -0.0010(7) -0.0020(12)
C9 0.0204(10) 0.0122(12) 0.0193(11) 0.0032(10) -0.0002(8) -0.0009(10)
O10 0.0184(7) 0.0300(12) 0.0201(9) -0.0037(8) 0.0077(6) 0.0041(9)
C11 0.0127(8) 0.0151(13) 0.0197(10) -0.0025(9) 0.0005(7) -0.0043(10)
O12 0.0150(6) 0.0287(11) 0.0264(8) -0.0035(8) 0.0026(6) 0.0055(8)
O13 0.0197(7) 0.0294(11) 0.0219(7) 0.0009(8) -0.0050(6) 0.0049(9)
O14 0.0157(6) 0.0384(12) 0.0215(7) -0.0039(9) -0.0000(5) 0.0049(9)
C15 0.0145(9) 0.0207(13) 0.0146(9) -0.0042(10) 0.0018(7) -0.0010(10)
O16 0.0177(7) 0.0235(11) 0.0191(9) -0.0000(8) 0.0011(6) 0.0037(8)
O17 0.0187(7) 0.0316(11) 0.0229(7) 0.0015(8) -0.0010(6) 0.0056(9)
C18 0.0077(8) 0.0196(13) 0.0211(10) 0.0014(9) 0.0026(7) -0.0010(11)
C19 0.0230(10) 0.0274(16) 0.0267(11) 0.0085(11) 0.0018(8) 0.0043(13)
C20 0.0248(11) 0.0232(14) 0.0252(12) -0.0011(11) 0.0040(9) 0.0008(12)
O21 0.0288(8) 0.0235(10) 0.0265(9) 0.0095(9) 0.0075(7) 0.0085(9)
C22 0.0159(10) 0.0206(14) 0.0239(12) 0.0040(9) -0.0008(8) 0.0008(11)
C23 0.0124(8) 0.0152(11) 0.0218(10) 0.0005(9) 0.0062(7) -0.0006(10)
C24 0.0171(9) 0.0202(13) 0.0156(9) 0.0004(10) -0.0040(7) 0.0007(10)
C25 0.0197(10) 0.0368(16) 0.0133(10) 0.0002(10) 0.0024(8) 0.0036(10)
C26 0.0085(9) 0.0195(12) 0.0357(13) -0.0016(9) 0.0054(8) 0.0158(11)
C27 0.0110(9) 0.0202(14) 0.0190(11) -0.0030(9) 0.0021(8) -0.0038(10)
C28 0.0170(9) 0.0287(15) 0.0219(10) 0.0011(11) -0.0005(8) -0.0036(13)
C29 0.0234(10) 0.0230(13) 0.0214(10) 0.0069(11) -0.0046(8) 0.0089(11)
C30 0.0170(9) 0.0221(12) 0.0204(10) -0.0035(10) -0.0036(7) -0.0002(11)
O31 0.0362(9) 0.0271(11) 0.0197(8) 0.0074(9) 0.0095(7) -0.0017(8)
C32 0.0173(10) 0.0149(12) 0.0165(10) 0.0020(10) -0.0017(8) 0.0001(10)
C33 0.0256(11) 0.0145(13) 0.0172(11) -0.0003(11) -0.0006(8) 0.0032(10)
C34 0.0098(9) 0.0351(15) 0.0192(10) 0.0008(11) 0.0034(7) -0.0044(12)
C35 0.0207(10) 0.0198(14) 0.0241(12) -0.0037(10) 0.0033(9) -0.0042(11)
C36 0.0156(9) 0.0227(15) 0.0230(10) 0.0054(10) -0.0058(8) 0.0013(11)
C37 0.0205(10) 0.0159(12) 0.0164(10) 0.0002(9) -0.0003(8) 0.0010(10)
C38 0.0246(10) 0.0311(17) 0.0191(9) -0.0009(11) -0.0004(8) 0.0049(12)
C39 0.0198(10) 0.0271(13) 0.0130(10) -0.0007(10) -0.0012(8) -0.0108(10)
C40 0.0338(13) 0.0117(11) 0.0306(13) 0.0048(10) 0.0073(10) -0.0039(10)
C41 0.0180(9) 0.0157(11) 0.0191(9) 0.0024(10) -0.0025(7) 0.0102(10)
C1 0.0152(9) 0.0145(12) 0.0246(10) 0.0066(9) -0.0032(7) -0.0014(10)
C0aa 0.0099(9) 0.0261(14) 0.0132(10) -0.0020(9) 0.0052(7) 0.0013(10)
C2 0.0228(10) 0.0248(14) 0.0134(10) -0.0042(11) 0.0032(7) 0.0044(10)

loop_
_atom_type_symbol
_atom_type_scat_dispersion_real
_atom_type_scat_dispersion_imag
_atom_type_scat_Cromer_Mann_a1
_atom_type_scat_Cromer_Mann_a2
_atom_type_scat_Cromer_Mann_a3
_atom_type_scat_Cromer_Mann_a4
_atom_type_scat_Cromer_Mann_b1
_atom_type_scat_Cromer_Mann_b2
_atom_type_scat_Cromer_Mann_b3
_atom_type_scat_Cromer_Mann_b4
_atom_type_scat_Cromer_Mann_c
_atom_type_scat_source
_atom_type_scat_dispersion_source
H 0.00000 0.00000 0.49300 0.32291 0.14019 0.04081 10.51090 26.12570 3.14236 57.79970 0.0030380000826 'International Tables Volume C Table 6.1.1.4 (pp. 500-502)' 'Henke, Gullikson and Davis, At. Data and Nucl. Data Tables, 1993, 54, 2'
C 0.01920 0.00962 2.31000 1.02000 1.58860 0.86500 20.84390 10.20750 0.56870 51.65120 0.215599998832 'International Tables Volume C Table 6.1.1.4 (pp. 500-502)' 'Henke, Gullikson and Davis, At. Data and Nucl. Data Tables, 1993, 54, 2'
O 0.05239 0.03377 3.04850 2.28680 1.54630 0.86700 13.27710 5.70110 0.32390 32.90890 0.250800013542 'International Tables Volume C Table 6.1.1.4 (pp. 500-502)' 'Henke, Gullikson and Davis, At. Data and Nucl. Data Tables, 1993, 54, 2'

loop_
_geom_angle_atom_site_label_1
_geom_angle_atom_site_label_2
_geom_angle_atom_site_label_3
_geom_angle
C11 O1 C4 124.38(17)
C36 O2 C32 121.43(17)
O10 C3 C6 123.9(2)
C27 C3 C6 121.3(2)
C27 C3 O10 114.8(2)
C24 C4 O1 116.08(19)
C27 C4 O1 119.2(2)
C27 C4 C24 124.7(2)
C29 O5 C15 117.81(16)
C15 C6 C3 118.8(2)
C1 O7 C30 118.95(16)
C18 C8 C11 120.97(18)
C35 C9 C32 118.4(2)
C37 C9 C32 118.1(2)
C37 C9 C35 123.5(2)
C20 O10 C3 117.29(19)
C8 C11 O1 115.75(18)
O17 C11 O1 117.61(18)
O17 C11 C8 126.63(18)
C26 O12 C22 58.83(15)
C0aa O14 C39 61.62(13)
C6 C15 O5 122.36(19)
C24 C15 O5 115.19(17)
C24 C15 C6 122.40(18)
C2 O16 C37 118.24(18)
C27 C18 C8 121.4(2)
C41 O21 C25 110.04(19)
C19 C22 O12 115.2(2)
C25 C22 O12 112.0(2)
C25 C22 C19 119.2(2)
C26 C22 O12 61.06(13)
C26 C22 C19 125.7(2)
C26 C22 C25 109.6(2)
C34 C23 C32 122.5(2)
C1 C23 C32 116.43(19)
C1 C23 C34 121.10(18)
C15 C24 C4 115.76(19)
C41 C24 C4 123.74(19)
C41 C24 C15 120.32(17)
C22 C25 O21 105.8(2)
C22 C26 O12 60.11(15)
C41 C26 O12 107.98(18)
C41 C26 C22 106.4(2)
C4 C27 C3 117.0(2)
C18 C27 C3 124.8(2)
C18 C27 C4 118.2(2)
C36 C28 C35 121.0(2)
C40 O31 C34 110.7(2)
C9 C32 O2 120.9(2)
C23 C32 O2 115.60(19)
C23 C32 C9 123.5(2)
C1 C33 C37 119.7(2)
O31 C34 C23 110.4(2)
C39 C34 C23 118.5(2)
C39 C34 O31 104.31(17)
C28 C35 C9 120.5(2)
O13 C36 O2 114.72(19)
C28 C36 O2 117.76(19)
C28 C36 O13 127.52(19)
O16 C37 C9 115.3(2)
C33 C37 C9 120.0(2)
C33 C37 O16 124.7(2)
C34 C39 O14 112.0(2)
C0aa C39 O14 60.26(13)
C0aa C39 C34 110.7(2)
C0aa C40 O31 106.5(2)
C24 C41 O21 113.2(2)
C26 C41 O21 105.24(16)
C26 C41 C24 114.81(19)
C23 C1 O7 115.82(18)
C33 C1 O7 121.92(19)
C33 C1 C23 122.25(18)
C38 C0aa O14 116.8(2)
C39 C0aa O14 58.11(13)
C39 C0aa C38 126.4(2)
C40 C0aa O14 111.7(2)
C40 C0aa C38 122.6(2)
C40 C0aa C39 104.4(2)

loop_
_geom_bond_atom_site_label_1
_geom_bond_atom_site_label_2
_geom_bond_distance
O1 C4 1.370(3)
O1 C11 1.392(2)
O2 C32 1.381(3)
O2 C36 1.390(2)
C3 C6 1.390(3)
C3 O10 1.376(3)
C3 C27 1.401(4)
C4 C24 1.384(3)
C4 C27 1.404(3)
O5 C15 1.360(2)
O5 C29 1.458(3)
C6 C15 1.405(3)
O7 C30 1.411(3)
O7 C1 1.362(2)
C8 C11 1.469(3)
C8 C18 1.332(3)
C9 C32 1.388(3)
C9 C35 1.421(3)
C9 C37 1.420(3)
O10 C20 1.421(3)
C11 O17 1.194(3)
O12 C22 1.462(3)
O12 C26 1.476(2)
O13 C36 1.222(3)
O14 C39 1.427(3)
O14 C0aa 1.459(3)
C15 C24 1.405(3)
O16 C37 1.336(3)
O16 C2 1.454(3)
C18 C27 1.451(3)
C19 C22 1.521(3)
O21 C25 1.461(3)
O21 C41 1.435(3)
C22 C25 1.462(4)
C22 C26 1.443(3)
C23 C32 1.404(3)
C23 C34 1.532(3)
C23 C1 1.394(3)
C24 C41 1.494(3)
C26 C41 1.540(3)
C28 C35 1.364(3)
C28 C36 1.421(3)
O31 C34 1.475(3)
O31 C40 1.414(3)
C33 C37 1.388(3)
C33 C1 1.400(3)
C34 C39 1.457(4)
C38 C0aa 1.478(3)
C39 C0aa 1.479(3)
C40 C0aa 1.524(4)
